data_1534429
loop_
_publ_author_name
'Gaunt, A. J.'
'May, I.'
'Collison, D.'
'Pope, M. T.'
'Holman, K. T.'

_publ_section_title
;
 Polyoxometal cations within polyoxometalate anions. Seven-coordinate
 uranium and zirconium heteroatom groups in ((U O~2~)~12~(\m~3~-O)4(\m~2~-H~2~
 O)~12~(P~2~ W~15~ O~56~)~4~)^32-^ and (Zr~4~(\m~3~-O)~2~(\m~2~-O H)~2~(H~2~
 O)~4~(P~2~ W~16~ O~59~)~2~)^14-^
;
_journal_name_full 'Journal of Molecular Structure'
_journal_page_first 101
_journal_page_last 106
_journal_paper_doi 10.1016/S0022-2860(03)00272-2
_journal_volume 656
_journal_year 2003
_chemical_formula_sum 'Na4 O183 P4 W32 Zr4'
_chemical_name_systematic
;
Na14 (Zr4 O2 (O H)2 (H2 O)4) (P2 W16 O59)2 (H2 O)57
;
_space_group_IT_number 2
_symmetry_space_group_name_Hall '-P 1'
_symmetry_space_group_name_H-M 'P -1'
_cell_angle_alpha 79.881
_cell_angle_beta 79.571
_cell_angle_gamma 65.93
_cell_formula_units_Z 1
_cell_length_a 12.89
_cell_length_b 14.01
_cell_length_c 27.138
_cell_volume 4372.355
_citation_journal_id_ASTM JMOSB4
_cod_data_source_file Gaunt_JMOSB4_2003_851.cif
_cod_data_source_block Na4O183P4W32Zr4
_cod_database_code 1534429

loop_
_symmetry_equiv_pos_as_xyz
x,y,z
-x,-y,-z

loop_
_atom_site_label
_atom_site_type_symbol
_atom_site_fract_x
_atom_site_fract_y
_atom_site_fract_z
_atom_site_occupancy
_atom_site_U_iso_or_equiv
_atom_site_attached_hydrogens
Zr1 Zr+4 0.8826 0.55008 0.96986 1 0.0 0
Zr2 Zr+4 1.17389 0.43487 0.90114 1 0.0 0
W1 W+6 0.96271 0.32589 0.91255 1 0.0 0
W2 W+6 0.69779 0.44434 0.84758 1 0.0 0
W3 W+6 0.62189 0.66889 0.8975 1 0.0 0
W4 W+6 0.81795 0.80242 0.88053 1 0.0 0
W5 W+6 1.076 0.69911 0.81336 1 0.0 0
W6 W+6 1.16001 0.45776 0.75921 1 0.0 0
W7 W+6 0.97587 0.33827 0.77254 1 0.0 0
W8 W+6 0.5693 0.59721 0.72931 1 0.0 0
W9 W+6 0.49292 0.82242 0.7783 1 0.0 0
W10 W+6 0.69299 0.95725 0.76103 1 0.0 0
W11 W+6 0.94933 0.8552 0.69435 1 0.0 0
W12 W+6 1.03554 0.60622 0.6389 1 0.0 0
W13 W+6 0.85094 0.48765 0.65385 1 0.0 0
W14 W+6 0.62556 0.73068 0.60187 1 0.0 0
W15 W+6 0.55256 0.95756 0.65264 1 0.0 0
W16 W+6 0.81465 0.85024 0.5847 1 0.0 0
Na1 Na+1 0.1247 1.0161 0.9648 1 0.0 0
Na2 Na+1 0.2989 0.7416 0.9449 1 0.0 0
P1 P+5 0.8971 0.5619 0.83453 1 0.0 0
P2 P+5 0.76 0.7269 0.70424 1 0.0 0
O1 O-2 0.7616 0.6381 1.0269 1 0.0 1
O2 O-2 0.8947 0.397 0.9694 1 0.0 0
O3 O-2 1.0589 0.5099 0.9581 1 0.0 0
O4 O-2 1.3219 0.4787 0.8971 1 0.0 2
O5 O-2 1.3373 0.2864 0.8828 1 0.0 2
O6 O-2 1.1074 0.316 0.915 1 0.0 0
O7 O-2 0.8664 0.6979 0.9306 1 0.0 0
O8 O-2 1.1203 0.5969 0.8636 1 0.0 0
O9 O-2 0.9749 0.2015 0.9371 1 0.0 0
O10 O-2 0.7661 0.9099 0.9139 1 0.0 0
O11 O-2 0.7233 0.5949 0.9408 1 0.0 0
O12 O-2 0.9689 0.8004 0.8554 1 0.0 0
O13 O-2 0.9452 0.499 0.884 1 0.0 0
O14 O-2 1.1861 0.7436 0.8049 1 0.0 0
O15 O-2 1.178 0.4226 0.8248 1 0.0 0
O16 O-2 0.9984 0.3067 0.8417 1 0.0 0
O17 O-2 1.2978 0.4202 0.731 1 0.0 0
O18 O-2 0.502 0.7258 0.9388 1 0.0 0
O19 O-2 0.6856 0.7736 0.8801 1 0.0 0
O20 O-2 0.7712 0.8912 0.8136 1 0.0 0
O21 O-2 0.5936 0.547 0.8886 1 0.0 0
O22 O-2 0.9065 0.6695 0.8279 1 0.0 0
O23 O-2 0.8033 0.3834 0.8914 1 0.0 0
O24 O-2 1.1259 0.6005 0.7648 1 0.0 0
O25 O-2 0.9647 0.4995 0.7896 1 0.0 0
O26 O-2 1.1267 0.3375 0.7537 1 0.0 0
O27 O-2 0.7693 0.5782 0.8382 1 0.0 0
O28 O-2 0.997 0.8031 0.7557 1 0.0 0
O29 O-2 1.0036 0.2153 0.7613 1 0.0 0
O30 O-2 0.6323 0.358 0.8576 1 0.0 0
O31 O-2 0.8168 0.3891 0.7944 1 0.0 0
O32 O-2 1.0968 0.514 0.6927 1 0.0 0
O33 O-2 0.5422 0.7336 0.8347 1 0.0 0
O34 O-2 0.8238 0.9745 0.7205 1 0.0 0
O35 O-2 1.0405 0.9166 0.669 1 0.0 0
O36 O-2 1.0253 0.722 0.67 1 0.0 0
O37 O-2 0.9394 0.4095 0.7079 1 0.0 0
O38 O-2 0.6219 1.0822 0.78 1 0.0 0
O39 O-2 0.5835 0.8974 0.7834 1 0.0 0
O40 O-2 0.8004 0.7936 0.7274 1 0.0 0
O41 O-2 0.6097 0.5356 0.7929 1 0.0 0
O42 O-2 0.3592 0.903 0.8024 1 0.0 0
O43 O-2 0.6654 0.7037 0.7396 1 0.0 0
O44 O-2 0.8607 0.626 0.689 1 0.0 0
O45 O-2 1.1569 0.5864 0.5957 1 0.0 0
O46 O-2 0.6246 0.99 0.6973 1 0.0 0
O47 O-2 0.4546 0.7198 0.7566 1 0.0 0
O48 O-2 0.8671 0.8906 0.6343 1 0.0 0
O49 O-2 0.7173 0.5083 0.6999 1 0.0 0
O50 O-2 0.9853 0.5097 0.6191 1 0.0 0
O51 O-2 0.4873 0.8908 0.7083 1 0.0 0
O52 O-2 0.707 0.7902 0.6562 1 0.0 0
O53 O-2 0.4837 0.5337 0.7223 1 0.0 0
O54 O-2 0.9297 0.7145 0.5942 1 0.0 0
O55 O-2 0.8596 0.3863 0.6236 1 0.0 0
O56 O-2 0.4423 1.0772 0.6394 1 0.0 0
O57 O-2 0.6679 0.9663 0.597 1 0.0 0
O58 O-2 0.5217 0.8695 0.6121 1 0.0 0
O59 O-2 0.5597 0.6817 0.6635 1 0.0 0
O60 O-2 0.7602 0.5995 0.6102 1 0.0 0
O61 O-2 0.8659 0.906 0.5296 1 0.0 0
O62 O-2 0.7268 0.789 0.5596 1 0.0 0
O63 O-2 0.5634 0.7047 0.5575 1 0.0 0
O64 O-2 0.222 0.8431 1.0179 1 0.0 2
O65 O-2 0.466 0.293 0.54 0.5 0.0 2
O66 O-2 0.3595 0.863 0.0833 1 0.0 2
O67 O-2 0.4952 0.6385 0.2789 1 0.0 2
O68 O-2 0.7248 0.3318 0.318 1 0.0 2
O69 O-2 0.7036 0.1372 0.3302 1 0.0 2
O70 O-2 0.5106 0.6905 0.1939 1 0.0 2
O71 O-2 0.4745 0.3849 0.9626 1 0.0 2
O72 O-2 0.4362 0.1623 0.9821 1 0.0 2
O73 O-2 0.487 0.9577 0.9069 1 0.0 2
O74 O-2 0.667 0.8768 0.1528 1 0.0 2
O75 O-2 0.128 0.0843 0.8501 1 0.0 2
O76 O-2 0.218 1.1271 0.9805 1 0.0 2
O77 O-2 -0.0095 0.9461 0.9509 1 0.0 2
O78 O-2 0.354 0.5877 1.0021 1 0.0 2
O79 O-2 0.1152 0.7335 0.9447 1 0.0 2
O80 O-2 0.352 0.6569 0.8671 1 0.0 2
O81 O-2 0.2811 0.9115 0.9094 1 0.0 2
O82 O-2 0.002 0.972 0.44 0.5 0.0 2
O83 O-2 0.505 0.774 0.3058 0.5 0.0 2
O84 O-2 0.2818 0.7108 0.2601 1 0.0 2
O85 O-2 0.433 0.944 0.4956 0.5 0.0 2
O86 O-2 0.08 0.405 0.4942 0.5 0.0 2
O87 O-2 0.282 0.942 0.5666 0.5 0.0 2
O88 O-2 0.13 0.104 0.5635 0.5 0.0 2
O89 O-2 0.26 0.855 0.3832 0.5 0.0 2
O90 O-2 0.337 0.801 0.1728 0.5 0.0 2
O91 O-2 0.891 0.033 0.2167 0.5 0.0 2
O92 O-2 0.663 0.841 0.2578 0.5 0.0 2
O93 O-2 0.827 0.706 0.358 0.5 0.0 2
O94 O-2 0.634 0.639 0.3778 0.5 0.0 2
O95 O-2 0.732 0.561 0.479 0.5 0.0 2
O96 O-2 0.611 0.393 0.414 0.5 0.0 2
O97 O-2 0.676 0.843 0.4599 0.5 0.0 2
O98 O-2 0.648 0.756 0.4057 0.5 0.0 2
O99 O-2 0.874 0.97 0.297 0.5 0.0 2
O100 O-2 0.77 0.922 0.282 0.5 0.0 2
O101 O-2 0.588 0.419 0.619 0.5 0.0 2
O102 O-2 0.151 0.927 0.169 0.5 0.0 2
